data_2009514
loop_
_publ_author_name
'Clegg, William'
'Cooper, Paul J.'
'Lockhart, Joyce C.'
'Rushton, David J.'

_publ_section_title
;
 A binuclear silver complex of a tetrapyrazolyl ligand
;
_journal_issue 3
_journal_name_full 'Acta Crystallographica Section C'
_journal_page_first 383
_journal_page_last 386
_journal_paper_doi 10.1107/S0108270193009400
_journal_volume 50
_journal_year 1994
_chemical_formula_sum 'C18 H24 Ag2 N12 O6'
_chemical_formula_weight 720.23
_chemical_name_systematic
; (N,N,N',N'-tetrakis(pyrazol-1ylmethyl)-1,2-diaminoethane)-disilver(I)
dinitrate
 ?
;
_space_group_IT_number 2
_symmetry_cell_setting triclinic
_symmetry_space_group_name_Hall '-P 1'
_symmetry_space_group_name_H-M 'P -1'
_audit_creation_method SHELXL
_cell_angle_alpha 98.774(14)
_cell_angle_beta 93.82(2)
_cell_angle_gamma 97.97(2)
_cell_formula_units_Z 2
_cell_length_a 9.507(2)
_cell_length_b 9.865(2)
_cell_length_c 13.262(3)
_cell_measurement_reflns_used 32
_cell_measurement_temperature 295(2)
_cell_measurement_theta_max 11.46
_cell_measurement_theta_min 10.11
_cell_volume 1212.5(5)
_computing_cell_refinement DIF4
_computing_data_collection 'DIF4 (Stoe & Cie, 1988)'
_computing_data_reduction 'local programs'
_computing_molecular_graphics SHELXTL/PC
_computing_publication_material 'SHELXL-93 and local programs'
_computing_structure_refinement 'SHELXL-93 (Sheldrick, in preparation'
_computing_structure_solution 'SHELXTL/PC (Sheldrick, 1990)'
_diffrn_ambient_temperature 295(2)
_diffrn_measurement_device 'Stoe-Siemens diffractometer'
_diffrn_measurement_method '\w/\q scans with on-line profile fitting (Clegg, 1981)'
_diffrn_radiation_monochromator graphite
_diffrn_radiation_source 'fine-focus sealed tube'
_diffrn_radiation_type MoK\a
_diffrn_radiation_wavelength 0.71073
_diffrn_reflns_av_R_equivalents 0.0353
_diffrn_reflns_av_sigmaI/netI 0.0531
_diffrn_reflns_limit_h_max 11
_diffrn_reflns_limit_h_min -11
_diffrn_reflns_limit_k_max 11
_diffrn_reflns_limit_k_min -11
_diffrn_reflns_limit_l_max 15
_diffrn_reflns_limit_l_min -15
_diffrn_reflns_number 5747
_diffrn_reflns_theta_max 25.02
_diffrn_reflns_theta_min 1.56
_diffrn_standards_decay_% 4
_diffrn_standards_interval_time 60
_diffrn_standards_number 3
_exptl_absorpt_coefficient_mu 1.678
_exptl_absorpt_correction_T_max 0.645
_exptl_absorpt_correction_T_min 0.596
_exptl_absorpt_correction_type empirical
_exptl_crystal_colour colourless
_exptl_crystal_density_diffrn 1.973
_exptl_crystal_description block
_exptl_crystal_F_000 716
_exptl_crystal_size_max 0.38
_exptl_crystal_size_mid 0.18
_exptl_crystal_size_min 0.14
_refine_diff_density_max .633
_refine_diff_density_min -.461
_refine_ls_extinction_coef 0.0048(5)
_refine_ls_extinction_method 'SHELXL (Sheldrick, 1992)'
_refine_ls_goodness_of_fit_all 1.072
_refine_ls_goodness_of_fit_obs 1.058
_refine_ls_hydrogen_treatment riding
_refine_ls_matrix_type full
_refine_ls_number_parameters 344
_refine_ls_number_reflns 4272
_refine_ls_number_restraints 0
_refine_ls_restrained_S_all 1.134
_refine_ls_restrained_S_obs 1.058
_refine_ls_R_factor_all 0.0536
_refine_ls_R_factor_obs 0.0399
_refine_ls_shift/esd_max 0.000
_refine_ls_shift/esd_mean 0.000
_refine_ls_structure_factor_coef Fsqd
_refine_ls_weighting_scheme
;calc w = 1/[\s^2^(Fo^2^) + (0.0176P)^2^ + 2.0375P],
where P = (F~o~^2^ + 2F~c~^2^)/3
;
_refine_ls_wR_factor_all 0.1138
_refine_ls_wR_factor_obs 0.0945
_reflns_number_observed 3456
_reflns_number_total 4286
_reflns_observed_criterion >2sigma(I)
_cod_data_source_file al1072.cif
_cod_data_source_block jcl19
_cod_original_cell_volume 1212.5(4)
_cod_database_code 2009514

loop_
_symmetry_equiv_pos_as_xyz
'x, y, z'
'-x, -y, -z'

loop_
_atom_site_aniso_label
_atom_site_aniso_U_11
_atom_site_aniso_U_22
_atom_site_aniso_U_33
_atom_site_aniso_U_12
_atom_site_aniso_U_13
_atom_site_aniso_U_23
Ag1 0.0573(3) 0.0622(3) 0.0710(3) -0.0045(2) -0.0031(2) 0.0128(2)
Ag2 0.0656(3) 0.0534(3) 0.0706(3) -0.0015(2) 0.0037(2) 0.0054(2)
N1 0.061(3) 0.068(3) 0.057(3) -0.004(2) 0.001(2) 0.005(2)
N2 0.055(3) 0.079(3) 0.049(2) -0.003(2) 0.003(2) -0.002(2)
N3 0.049(2) 0.050(2) 0.078(3) 0.007(2) 0.005(2) -0.001(2)
N4 0.053(2) 0.056(3) 0.052(2) 0.005(2) 0.000(2) 0.007(2)
N5 0.054(2) 0.056(3) 0.061(3) 0.005(2) 0.007(2) 0.004(2)
N6 0.071(3) 0.052(3) 0.065(3) 0.002(2) -0.005(2) 0.008(2)
N7 0.082(3) 0.057(3) 0.057(3) 0.003(2) -0.004(2) 0.012(2)
N8 0.054(2) 0.050(2) 0.088(3) 0.009(2) -0.008(2) 0.010(2)
N9 0.059(2) 0.047(2) 0.055(2) 0.001(2) 0.006(2) 0.005(2)
N10 0.049(2) 0.055(3) 0.056(2) 0.005(2) 0.003(2) 0.011(2)
C1 0.091(4) 0.067(4) 0.063(4) -0.008(3) 0.007(3) 0.015(3)
C2 0.103(5) 0.075(4) 0.066(4) -0.029(4) 0.014(4) 0.001(3)
C3 0.070(4) 0.096(5) 0.063(4) -0.024(4) 0.012(3) -0.003(3)
C4 0.054(3) 0.084(4) 0.067(4) 0.011(3) 0.001(3) -0.009(3)
C5 0.059(3) 0.073(4) 0.081(4) 0.021(3) 0.011(3) 0.027(3)
C6 0.072(4) 0.071(4) 0.047(3) -0.008(3) -0.003(3) 0.009(3)
C7 0.089(4) 0.051(3) 0.059(3) 0.001(3) 0.009(3) -0.001(3)
C8 0.077(4) 0.053(3) 0.064(3) 0.014(3) 0.014(3) 0.006(3)
C9 0.068(4) 0.075(4) 0.065(4) -0.005(3) 0.000(3) 0.013(3)
C10 0.085(5) 0.088(5) 0.074(4) -0.018(4) -0.004(4) 0.023(4)
C11 0.115(6) 0.056(4) 0.069(4) -0.025(4) -0.017(4) 0.020(3)
C12 0.104(5) 0.047(3) 0.074(4) 0.009(3) -0.006(3) 0.010(3)
C13 0.071(4) 0.056(3) 0.087(4) 0.021(3) 0.027(3) 0.017(3)
C14 0.073(4) 0.060(3) 0.050(3) -0.009(3) 0.008(3) 0.000(2)
C15 0.053(3) 0.088(4) 0.057(3) -0.009(3) 0.002(2) 0.007(3)
C16 0.059(3) 0.072(4) 0.056(3) 0.014(3) 0.003(2) 0.012(3)
C17 0.052(3) 0.061(4) 0.158(7) 0.016(3) 0.003(4) 0.005(4)
C18 0.058(4) 0.055(4) 0.192(9) 0.017(3) -0.017(4) 0.013(4)
N11 0.050(2) 0.059(3) 0.081(4) 0.006(2) 0.003(2) 0.000(3)
O1 0.162(6) 0.148(6) 0.115(5) 0.059(5) -0.047(4) -0.034(4)
O2 0.170(6) 0.194(7) 0.082(4) 0.092(6) -0.010(4) 0.028(4)
O3 0.145(5) 0.086(4) 0.172(6) 0.045(4) 0.050(4) 0.032(4)
N12 0.071(3) 0.049(3) 0.095(4) 0.002(2) -0.013(3) 0.010(3)
O4 0.155(5) 0.069(3) 0.092(4) 0.022(3) -0.016(3) 0.010(3)
O5 0.319(13) 0.177(8) 0.090(5) -0.018(8) 0.021(6) -0.033(5)
O6 0.363(15) 0.070(4) 0.336(14) 0.052(6) -0.196(12) 0.013(6)

loop_
_atom_site_label
_atom_site_fract_x
_atom_site_fract_y
_atom_site_fract_z
_atom_site_U_iso_or_equiv
_atom_site_thermal_displace_type
_atom_site_calc_flag
_atom_site_refinement_flags
_atom_site_occupancy
_atom_site_disorder_group
_atom_site_type_symbol
Ag1 0.51576(4) 0.42152(4) 0.35997(3) 0.0650(2) Uani d . 1 . Ag
Ag2 0.60328(5) 0.49061(4) 0.14564(3) 0.0648(2) Uani d . 1 . Ag
N1 0.3272(5) 0.2716(5) 0.3596(3) 0.0640(12) Uani d . 1 . N
N2 0.1971(5) 0.2963(5) 0.3271(3) 0.0636(12) Uani d . 1 . N
N3 0.2704(4) 0.4957(4) 0.2493(4) 0.0600(11) Uani d . 1 . N
N4 0.3052(4) 0.3013(4) 0.1225(3) 0.0544(10) Uani d . 1 . N
N5 0.4491(4) 0.3072(4) 0.1262(3) 0.0578(10) Uani d . 1 . N
N6 0.7518(5) 0.6740(5) 0.1344(4) 0.0639(12) Uani d . 1 . N
N7 0.7240(5) 0.8022(5) 0.1667(3) 0.0661(12) Uani d . 1 . N
N8 0.5101(5) 0.7358(5) 0.2448(4) 0.0645(12) Uani d . 1 . N
N9 0.6969(4) 0.7185(4) 0.3741(3) 0.0545(10) Uani d . 1 . N
N10 0.6967(4) 0.5814(4) 0.3742(3) 0.0536(10) Uani d . 1 . N
C1 0.3089(7) 0.1380(6) 0.3711(5) 0.075(2) Uani d . 1 . C
H1 0.3810(7) 0.0909(6) 0.3921(5) 0.090 Uiso calc R 1 . H
C2 0.1678(8) 0.0803(8) 0.3475(5) 0.086(2) Uani d . 1 . C
H2 0.1276(8) -0.0107(8) 0.3494(5) 0.103 Uiso calc R 1 . H
C3 0.0989(7) 0.1839(8) 0.3205(5) 0.081(2) Uani d . 1 . C
H3 0.0020(7) 0.1773(8) 0.3012(5) 0.097 Uiso calc R 1 . H
C4 0.1742(6) 0.4339(7) 0.3152(5) 0.071(2) Uani d . 1 . C
H4A 0.1862(6) 0.4920(7) 0.3820(5) 0.085 Uiso calc R 1 . H
H4B 0.0768(6) 0.4307(7) 0.2869(5) 0.085 Uiso calc R 1 . H
C5 0.2421(6) 0.4282(6) 0.1432(5) 0.0682(15) Uani d . 1 . C
H5A 0.2795(6) 0.4921(6) 0.0993(5) 0.082 Uiso calc R 1 . H
H5B 0.1398(6) 0.4062(6) 0.1263(5) 0.082 Uiso calc R 1 . H
C6 0.2401(7) 0.1707(6) 0.0974(4) 0.0658(15) Uani d . 1 . C
H6 0.1420(7) 0.1419(6) 0.0893(4) 0.079 Uiso calc R 1 . H
C7 0.3418(7) 0.0870(6) 0.0856(4) 0.0683(15) Uani d . 1 . C
H7 0.3279(7) -0.0092(6) 0.0688(4) 0.082 Uiso calc R 1 . H
C8 0.4700(7) 0.1745(6) 0.1039(4) 0.0645(14) Uani d . 1 . C
H8 0.5589(7) 0.1457(6) 0.1011(4) 0.077 Uiso calc R 1 . H
C9 0.8892(6) 0.6912(7) 0.1187(5) 0.071(2) Uani d . 1 . C
H9 0.9393(6) 0.6193(7) 0.0966(5) 0.085 Uiso calc R 1 . H
C10 0.9483(8) 0.8293(8) 0.1393(5) 0.085(2) Uani d . 1 . C
H10 1.0421(8) 0.8676(8) 0.1341(5) 0.102 Uiso calc R 1 . H
C11 0.8393(8) 0.8970(7) 0.1689(5) 0.084(2) Uani d . 1 . C
H11 0.8441(8) 0.9925(7) 0.1875(5) 0.100 Uiso calc R 1 . H
C12 0.5796(7) 0.8259(6) 0.1817(5) 0.076(2) Uani d . 1 . C
H12A 0.5811(7) 0.9215(6) 0.2133(5) 0.091 Uiso calc R 1 . H
H12B 0.5249(7) 0.8117(6) 0.1155(5) 0.091 Uiso calc R 1 . H
C13 0.5641(6) 0.7722(6) 0.3515(5) 0.068(2) Uani d . 1 . C
H13A 0.4925(6) 0.7360(6) 0.3933(5) 0.082 Uiso calc R 1 . H
H13B 0.5806(6) 0.8725(6) 0.3701(5) 0.082 Uiso calc R 1 . H
C14 0.8285(6) 0.7896(6) 0.3979(4) 0.0636(14) Uani d . 1 . C
H14 0.8542(6) 0.8850(6) 0.4030(4) 0.076 Uiso calc R 1 . H
C15 0.9178(6) 0.6967(7) 0.4132(4) 0.069(2) Uani d . 1 . C
H15 1.0157(6) 0.7155(7) 0.4308(4) 0.082 Uiso calc R 1 . H
C16 0.8329(6) 0.5690(6) 0.3972(4) 0.0617(13) Uani d . 1 . C
H16 0.8659(6) 0.4855(6) 0.4018(4) 0.074 Uiso calc R 1 . H
C17 0.2565(6) 0.6453(6) 0.2629(7) 0.091(2) Uani d . 1 . C
H17A 0.1639(6) 0.6523(6) 0.2303(7) 0.110 Uiso calc R 1 . H
H17B 0.2540(6) 0.6764(6) 0.3357(7) 0.110 Uiso calc R 1 . H
C18 0.3544(7) 0.7390(7) 0.2285(8) 0.103(3) Uani d . 1 . C
H18A 0.3382(7) 0.8307(7) 0.2589(8) 0.124 Uiso calc R 1 . H
H18B 0.3314(7) 0.7308(7) 0.1552(8) 0.124 Uiso calc R 1 . H
N11 0.8398(5) 0.2877(5) 0.0882(4) 0.0652(12) Uani d . 1 . N
O1 0.8508(8) 0.3635(8) 0.1709(5) 0.147(3) Uani d . 1 . O
O2 0.7736(8) 0.3193(8) 0.0191(4) 0.143(3) Uani d . 1 . O
O3 0.8891(7) 0.1829(6) 0.0838(5) 0.129(2) Uani d . 1 . O
N12 0.7057(5) 0.1800(5) 0.4255(5) 0.0734(13) Uani d . 1 . N
O4 0.6933(7) 0.2925(5) 0.4699(4) 0.106(2) Uani d . 1 . O
O5 0.6751(13) 0.1502(10) 0.3364(6) 0.206(5) Uani d . 1 . O
O6 0.7513(14) 0.1038(7) 0.4659(9) 0.267(7) Uani d . 1 . O

loop_
_atom_type_symbol
_atom_type_description
_atom_type_scat_dispersion_real
_atom_type_scat_dispersion_imag
_atom_type_scat_source
C C .0033 .0016 'International Tables Vol C Tables 4.2.6.8 and 6.1.1.4'
H H .0000 .0000 'International Tables Vol C Tables 4.2.6.8 and 6.1.1.4'
N N .0061 .0033 'International Tables Vol C Tables 4.2.6.8 and 6.1.1.4'
O O .0106 .0060 'International Tables Vol C Tables 4.2.6.8 and 6.1.1.4'
Ag Ag -.8971 1.1015 'International Tables Vol C Tables 4.2.6.8 and 6.1.1.4'

loop_
_geom_angle_atom_site_label_1
_geom_angle_atom_site_label_2
_geom_angle_atom_site_label_3
_geom_angle
_geom_angle_publ_flag
N10 Ag1 N1 174.3(2) yes
N10 Ag1 Ag2 67.39(11) ?
N1 Ag1 Ag2 117.24(12) ?
N5 Ag2 N6 169.2(2) yes
N5 Ag2 Ag1 69.23(12) ?
N6 Ag2 Ag1 121.40(12) ?
C1 N1 N2 105.3(5) ?
C1 N1 Ag1 132.4(4) ?
N2 N1 Ag1 121.4(4) ?
C3 N2 N1 111.5(6) ?
C3 N2 C4 127.5(6) ?
N1 N2 C4 120.6(4) ?
C4 N3 C5 112.3(4) ?
C4 N3 C17 106.4(5) ?
C5 N3 C17 112.7(5) ?
C6 N4 N5 110.8(5) ?
C6 N4 C5 128.8(5) ?
N5 N4 C5 120.4(4) ?
C8 N5 N4 104.8(4) ?
C8 N5 Ag2 128.4(4) ?
N4 N5 Ag2 126.4(3) ?
C9 N6 N7 104.8(5) ?
C9 N6 Ag2 131.7(4) ?
N7 N6 Ag2 122.0(4) ?
C11 N7 N6 111.3(6) ?
C11 N7 C12 127.7(6) ?
N6 N7 C12 120.5(5) ?
C12 N8 C13 112.7(5) ?
C12 N8 C18 107.1(5) ?
C13 N8 C18 112.8(6) ?
C14 N9 N10 111.1(4) ?
C14 N9 C13 128.2(5) ?
N10 N9 C13 120.8(4) ?
C16 N10 N9 105.0(4) ?
C16 N10 Ag1 126.8(4) ?
N9 N10 Ag1 127.7(3) ?
N1 C1 C2 110.2(6) ?
C3 C2 C1 106.0(6) ?
N2 C3 C2 107.0(6) ?
N2 C4 N3 112.9(4) ?
N3 C5 N4 112.8(4) ?
N4 C6 C7 108.1(5) ?
C6 C7 C8 105.5(5) ?
N5 C8 C7 110.8(5) ?
N6 C9 C10 111.4(6) ?
C11 C10 C9 104.7(6) ?
N7 C11 C10 107.7(6) ?
N8 C12 N7 112.7(5) ?
N8 C13 N9 112.9(4) ?
N9 C14 C15 107.5(5) ?
C14 C15 C16 105.6(5) ?
N10 C16 C15 110.8(5) ?
C18 C17 N3 120.9(6) ?
C17 C18 N8 121.5(6) ?
O2 N11 O3 124.2(7) ?
O2 N11 O1 117.8(6) ?
O3 N11 O1 117.8(7) ?
O6 N12 O5 118.3(9) ?
O6 N12 O4 121.1(8) ?
O5 N12 O4 120.6(7) ?

loop_
_geom_bond_atom_site_label_1
_geom_bond_atom_site_label_2
_geom_bond_site_symmetry_2
_geom_bond_distance
_geom_bond_publ_flag
Ag1 N10 . 2.144(4) yes
Ag1 N1 . 2.159(4) yes
Ag2 N5 . 2.136(4) yes
Ag2 N6 . 2.166(5) yes
Ag1 Ag2 . 3.1599(9) yes
N1 C1 . 1.339(7) ?
N1 N2 . 1.349(6) ?
N2 C3 . 1.335(8) ?
N2 C4 . 1.435(8) ?
N3 C4 . 1.445(7) ?
N3 C5 . 1.452(7) ?
N3 C17 . 1.485(7) ?
N4 C6 . 1.332(7) ?
N4 N5 . 1.359(6) ?
N4 C5 . 1.459(7) ?
N5 C8 . 1.342(7) ?
N6 C9 . 1.329(7) ?
N6 N7 . 1.339(6) ?
N7 C11 . 1.335(8) ?
N7 C12 . 1.446(8) ?
N8 C12 . 1.437(8) ?
N8 C13 . 1.446(8) ?
N8 C18 . 1.487(7) ?
N9 C14 . 1.339(7) ?
N9 N10 . 1.353(6) ?
N9 C13 . 1.466(7) ?
N10 C16 . 1.337(7) ?
C1 C2 . 1.378(9) ?
C2 C3 . 1.367(10) ?
C6 C7 . 1.359(8) ?
C7 C8 . 1.376(8) ?
C9 C10 . 1.378(9) ?
C10 C11 . 1.356(10) ?
C14 C15 . 1.361(8) ?
C15 C16 . 1.378(8) ?
C17 C18 . 1.369(10) ?
N11 O2 . 1.182(7) ?
N11 O3 . 1.188(7) ?
N11 O1 . 1.220(7) ?
N12 O6 . 1.107(8) ?
N12 O5 . 1.180(9) ?
N12 O4 . 1.199(7) ?
